data_2311342
loop_
_publ_author_name
'Rivera, Augusto'
'Miranda-Carvajal, Ingrid'
'R\'ios-Motta, Jaime'
'Bolte, Michael'

_publ_section_title
;
 Crystal structure of
 1,3-bis-(3-<i>tert</i>-butyl-2-hy-droxy-5-methyl-benz-yl)-1,3-diazinan-5-ol
 monohydrate.
;
_journal_coeditor_code SJ5503
_journal_issue 'Pt 9'
_journal_name_full 'Acta crystallographica. Section E, Crystallographic communications'
_journal_page_first 1353
_journal_page_last 1355
_journal_paper_doi 10.1107/S2056989016013645
_journal_volume 72
_journal_year 2016
_chemical_formula_iupac 'C28 H42 N2 O3, H2 O1'
_chemical_formula_moiety 'C28 H42 N2 O3, H2 O1'
_chemical_formula_sum 'C28 H44 N2 O4'
_chemical_formula_weight 472.65
_chemical_name_systematic
;
1,3-Bis(3-<i>tert</i>-butyl-2-hydroxy-5-methylbenzyl)-1,3-diazinan-5-ol
monohydrate
;
_space_group_crystal_system monoclinic
_space_group_IT_number 14
_space_group_name_Hall '-P 2ybc'
_space_group_name_H-M_alt 'P 1 21/c 1'
_atom_sites_solution_hydrogens mixed
_audit_creation_method SHELXL-2014/6
_cell_angle_alpha 90
_cell_angle_beta 97.8676(4)
_cell_angle_gamma 90
_cell_formula_units_Z 4
_cell_length_a 10.11944(9)
_cell_length_b 8.25445(8)
_cell_length_c 33.8907(3)
_cell_measurement_reflns_used 9999
_cell_measurement_temperature 173(2)
_cell_measurement_theta_max 50
_cell_measurement_theta_min 2
_cell_volume 2804.26(4)
_computing_cell_refinement
;
APEX2 (Bruker, 2004)
;
_computing_data_collection
;
APEX2 (Bruker, 2004)
;
_computing_data_reduction
;
SAINT (Bruker, 1998)
;
_computing_molecular_graphics
;
XP in SHELXTL-Plus (Sheldrick, 2008)
;
_computing_publication_material
;
SHELXL2014 (Sheldrick, 2015)
;
_computing_structure_refinement
;
SHELXL2014 (Sheldrick, 2015)
;
_computing_structure_solution
;
SHELXS97 (Sheldrick, 2008)
;
_diffrn_ambient_temperature 173(2)
_diffrn_measured_fraction_theta_full 0.606
_diffrn_measured_fraction_theta_max 0.967
_diffrn_measurement_device_type 'Bruker APEXII CCD three-circle'
_diffrn_measurement_method \w
_diffrn_radiation_type CuK\a
_diffrn_radiation_wavelength 1.54187
_diffrn_reflns_av_R_equivalents 0.0527
_diffrn_reflns_limit_h_max 10
_diffrn_reflns_limit_h_min -9
_diffrn_reflns_limit_k_max 8
_diffrn_reflns_limit_k_min -7
_diffrn_reflns_limit_l_max 34
_diffrn_reflns_limit_l_min -34
_diffrn_reflns_number 25653
_diffrn_reflns_theta_full 68.000
_diffrn_reflns_theta_max 51.651
_diffrn_reflns_theta_min 1.316
_exptl_absorpt_coefficient_mu 0.586
_exptl_absorpt_correction_T_max 1.000
_exptl_absorpt_correction_T_min 0.746
_exptl_absorpt_correction_type multi-scan
_exptl_absorpt_process_details
;
(SADABS; Bruker, 1998)
;
_exptl_crystal_colour colourless
_exptl_crystal_density_diffrn 1.120
_exptl_crystal_description plate
_exptl_crystal_F_000 1032
_exptl_crystal_size_max 0.250
_exptl_crystal_size_mid 0.250
_exptl_crystal_size_min 0.090
_refine_diff_density_max 0.284
_refine_diff_density_min -0.312
_refine_ls_extinction_method none
_refine_ls_goodness_of_fit_ref 1.070
_refine_ls_hydrogen_treatment mixed
_refine_ls_matrix_type full
_refine_ls_number_parameters 333
_refine_ls_number_reflns 3138
_refine_ls_number_restraints 0
_refine_ls_restrained_S_all 1.070
_refine_ls_R_factor_all 0.0838
_refine_ls_R_factor_gt 0.0786
_refine_ls_shift/su_max 0.000
_refine_ls_shift/su_mean 0.000
_refine_ls_structure_factor_coef Fsqd
_refine_ls_weighting_details 'w=1/[\s^2^(Fo^2^)+(0.0797P)^2^+7.0703P] where P=(Fo^2^+2Fc^2^)/3'
_refine_ls_weighting_scheme calc
_refine_ls_wR_factor_gt 0.2015
_refine_ls_wR_factor_ref 0.2066
_reflns_number_gt 2895
_reflns_number_total 3138
_reflns_threshold_expression 'I > 2\s(I)'
_cod_data_source_file sj5503sup1.cif
_cod_data_source_block I
_cod_original_sg_symbol_H-M 'P 21/c'
_cod_database_code 2311342
_shelx_space_group_comment
;
The symmetry employed for this shelxl refinement is uniquely defined
by the following loop, which should always be used as a source of
symmetry information in preference to the above space-group names.
They are only intended as comments.
;
_shelx_estimated_absorpt_t_min 0.867
_shelx_estimated_absorpt_t_max 0.949
_shelxl_version_number 2014/6

loop_
_space_group_symop_operation_xyz
'x, y, z'
'-x, y+1/2, -z+1/2'
'-x, -y, -z'
'x, -y-1/2, z-1/2'

loop_
_atom_site_type_symbol
_atom_site_label
_atom_site_fract_x
_atom_site_fract_y
_atom_site_fract_z
_atom_site_U_iso_or_equiv
_atom_site_adp_type
_atom_site_calc_flag
_atom_site_occupancy
_atom_site_disorder_assembly
_atom_site_disorder_group
N N1 0.3254(4) 0.7763(5) 0.21069(11) 0.0316(10) Uani d 1 . .
N N2 0.3688(4) 0.7733(5) 0.28166(11) 0.0328(10) Uani d 1 . .
O O1 0.2304(4) 0.5043(4) 0.17291(11) 0.0455(10) Uani d 1 . .
H H1 0.255(6) 0.578(8) 0.1942(19) 0.07(2) Uiso d 1 . .
O O2 0.3143(3) 0.5008(4) 0.32058(10) 0.0400(9) Uani d 1 . .
H H2 0.329(5) 0.575(7) 0.2996(17) 0.056(17) Uiso d 1 . .
O O3 0.0542(5) 0.9917(7) 0.25116(16) 0.0540(19) Uani d 0.794(13) A 1
H H3 0.091(8) 1.073(11) 0.251(2) 0.05(3) Uiso d 0.794(13) A 1
O O3' 0.087(2) 0.732(3) 0.2516(8) 0.084(10) Uani d 0.206(13) A 2
H H3' 0.1248 0.6581 0.2401 0.126 Uiso calc 0.206(13) A 2
C C1 0.4256(4) 0.8013(6) 0.24530(13) 0.0316(11) Uani d 1 . .
H H1A 0.5012 0.7262 0.2441 0.038 Uiso calc 1 . .
H H1B 0.4600 0.9135 0.2451 0.038 Uiso calc 1 . .
C C2 0.2173(5) 0.8935(6) 0.21124(14) 0.0375(12) Uani d 1 . .
H H2A 0.1483 0.8753 0.1880 0.045 Uiso calc 1 . .
H H2B 0.2526 1.0047 0.2094 0.045 Uiso calc 1 . .
C C3 0.1561(5) 0.8758(6) 0.24922(15) 0.0379(13) Uani d 1 . .
H H3A 0.1156 0.7654 0.2495 0.046 Uiso calc 0.794(13) A 1
H H3B 0.0914 0.9667 0.2503 0.046 Uiso calc 0.206(13) A 2
C C4 0.2634(5) 0.8907(6) 0.28543(14) 0.0370(12) Uani d 1 . .
H H4A 0.3007 1.0017 0.2870 0.044 Uiso calc 1 . .
H H4B 0.2240 0.8695 0.3101 0.044 Uiso calc 1 . .
C C6 0.3872(5) 0.7878(6) 0.17401(14) 0.0378(13) Uani d 1 . .
H H6A 0.4694 0.7213 0.1772 0.045 Uiso calc 1 . .
H H6B 0.4135 0.9017 0.1703 0.045 Uiso calc 1 . .
C C7 0.4746(5) 0.7809(6) 0.31659(14) 0.0387(12) Uani d 1 . .
H H7A 0.5061 0.8942 0.3202 0.046 Uiso calc 1 . .
H H7B 0.5512 0.7140 0.3110 0.046 Uiso calc 1 . .
C C11 0.2987(4) 0.7334(5) 0.13747(14) 0.0308(12) Uani d 1 . .
C C12 0.2251(5) 0.5891(5) 0.13778(14) 0.0310(12) Uani d 1 . .
C C13 0.1507(5) 0.5278(6) 0.10314(15) 0.0377(13) Uani d 1 . .
C C14 0.1514(6) 0.6207(7) 0.06904(15) 0.0485(15) Uani d 1 . .
H H14 0.1022 0.5821 0.0450 0.058 Uiso calc 1 . .
C C15 0.2198(6) 0.7672(7) 0.06775(15) 0.0490(15) Uani d 1 . .
C C16 0.2925(5) 0.8205(6) 0.10255(15) 0.0405(13) Uani d 1 . .
H H16 0.3398 0.9199 0.1025 0.049 Uiso calc 1 . .
C C17 0.0760(5) 0.3666(6) 0.10303(17) 0.0499(15) Uani d 1 . .
C C18 0.0022(8) 0.3268(9) 0.0615(2) 0.095(3) Uani d 1 . .
H H18A -0.0621 0.4130 0.0530 0.143 Uiso calc 1 . .
H H18B 0.0667 0.3184 0.0425 0.143 Uiso calc 1 . .
H H18C -0.0452 0.2236 0.0625 0.143 Uiso calc 1 . .
C C19 0.1749(6) 0.2298(6) 0.1152(2) 0.071(2) Uani d 1 . .
H H19A 0.1268 0.1267 0.1151 0.106 Uiso calc 1 . .
H H19B 0.2399 0.2240 0.0963 0.106 Uiso calc 1 . .
H H19C 0.2216 0.2508 0.1420 0.106 Uiso calc 1 . .
C C20 -0.0288(6) 0.3723(7) 0.1317(2) 0.0652(18) Uani d 1 . .
H H20A -0.0921 0.4601 0.1239 0.098 Uiso calc 1 . .
H H20B -0.0767 0.2689 0.1308 0.098 Uiso calc 1 . .
H H20C 0.0156 0.3915 0.1589 0.098 Uiso calc 1 . .
C C21 0.4305(4) 0.7238(5) 0.35448(14) 0.0292(11) Uani d 1 . .
C C22 0.3553(4) 0.5812(5) 0.35560(13) 0.0259(11) Uani d 1 . .
C C23 0.3228(4) 0.5197(6) 0.39176(13) 0.0307(11) Uani d 1 . .
C C24 0.3686(6) 0.6071(7) 0.42536(15) 0.0469(14) Uani d 1 . .
H H24 0.3490 0.5673 0.4502 0.056 Uiso calc 1 . .
C C25 0.4417(6) 0.7497(7) 0.42547(16) 0.0535(16) Uani d 1 . .
C C26 0.4698(5) 0.8058(6) 0.38942(15) 0.0431(14) Uani d 1 . .
H H26 0.5180 0.9043 0.3886 0.052 Uiso calc 1 . .
C C27 0.2443(5) 0.3604(6) 0.39375(15) 0.0370(13) Uani d 1 . .
C C28 0.1069(5) 0.3741(7) 0.36836(19) 0.0559(16) Uani d 1 . .
H H28A 0.0569 0.4634 0.3783 0.084 Uiso calc 1 . .
H H28B 0.1185 0.3950 0.3406 0.084 Uiso calc 1 . .
H H28C 0.0577 0.2726 0.3700 0.084 Uiso calc 1 . .
C C29 0.3219(6) 0.2220(6) 0.3783(2) 0.0593(17) Uani d 1 . .
H H29A 0.3377 0.2457 0.3510 0.089 Uiso calc 1 . .
H H29B 0.4075 0.2094 0.3954 0.089 Uiso calc 1 . .
H H29C 0.2704 0.1215 0.3786 0.089 Uiso calc 1 . .
C C30 0.2210(8) 0.3202(9) 0.4363(2) 0.081(2) Uani d 1 . .
H H30A 0.1709 0.4084 0.4467 0.121 Uiso calc 1 . .
H H30B 0.1699 0.2193 0.4363 0.121 Uiso calc 1 . .
H H30C 0.3071 0.3072 0.4531 0.121 Uiso calc 1 . .
C C151 0.2103(9) 0.8663(9) 0.03030(18) 0.090(2) Uani d 1 . .
H H15A 0.1229 0.9194 0.0256 0.135 Uiso calc 1 . .
H H15B 0.2211 0.7956 0.0077 0.135 Uiso calc 1 . .
H H15C 0.2807 0.9487 0.0332 0.135 Uiso calc 1 . .
C C251 0.4875(10) 0.8412(10) 0.4634(2) 0.105(3) Uani d 1 . .
H H25A 0.4431 0.9469 0.4625 0.158 Uiso calc 1 . .
H H25B 0.5843 0.8570 0.4660 0.158 Uiso calc 1 . .
H H25C 0.4651 0.7793 0.4862 0.158 Uiso calc 1 . .
O O1W 0.1841(5) 0.3019(6) 0.2497(2) 0.120(2) Uani d 1 . .
H H1WA 0.1012 0.3526 0.2427 0.179 Uiso d 1 . .
H H1WB 0.2232 0.3920 0.2488 0.179 Uiso d 1 . .

loop_
_atom_site_aniso_label
_atom_site_aniso_U_11
_atom_site_aniso_U_22
_atom_site_aniso_U_33
_atom_site_aniso_U_12
_atom_site_aniso_U_13
_atom_site_aniso_U_23
N1 0.027(2) 0.028(2) 0.040(2) -0.0053(18) 0.0046(18) -0.0030(18)
N2 0.031(2) 0.029(2) 0.037(2) -0.0030(19) -0.0001(18) 0.0044(18)
O1 0.052(2) 0.030(2) 0.053(2) -0.0120(18) 0.0012(18) 0.0074(19)
O2 0.048(2) 0.032(2) 0.039(2) -0.0141(17) 0.0033(16) -0.0058(17)
O3 0.037(3) 0.046(4) 0.080(4) 0.009(3) 0.013(3) 0.000(3)
O3' 0.054(15) 0.10(2) 0.101(18) -0.040(14) 0.025(12) -0.002(15)
C1 0.027(3) 0.024(2) 0.044(3) -0.003(2) 0.004(2) 0.002(2)
C2 0.034(3) 0.031(3) 0.046(3) 0.005(2) 0.000(2) 0.003(2)
C3 0.024(3) 0.032(3) 0.057(3) 0.012(3) 0.004(2) 0.002(2)
C4 0.034(3) 0.029(3) 0.048(3) 0.004(2) 0.009(2) 0.002(2)
C6 0.036(3) 0.033(3) 0.046(3) -0.011(2) 0.010(2) 0.000(2)
C7 0.034(3) 0.030(3) 0.050(3) -0.006(2) -0.005(2) 0.003(2)
C11 0.030(3) 0.019(3) 0.044(3) -0.004(2) 0.010(2) -0.006(2)
C12 0.028(3) 0.020(3) 0.045(3) 0.004(2) 0.007(2) 0.003(2)
C13 0.035(3) 0.026(3) 0.052(3) 0.002(2) 0.005(2) -0.010(2)
C14 0.052(4) 0.051(4) 0.040(3) 0.001(3) -0.001(3) -0.014(3)
C15 0.065(4) 0.044(4) 0.040(3) -0.002(3) 0.014(3) -0.001(3)
C16 0.051(3) 0.030(3) 0.043(3) -0.004(3) 0.016(3) 0.001(2)
C17 0.038(3) 0.036(3) 0.073(4) -0.004(3) -0.001(3) -0.016(3)
C18 0.106(6) 0.072(5) 0.100(6) -0.043(5) -0.015(5) -0.030(4)
C19 0.046(4) 0.021(3) 0.148(6) -0.001(3) 0.022(4) -0.017(3)
C20 0.035(3) 0.041(4) 0.121(5) -0.004(3) 0.016(4) -0.006(3)
C21 0.022(3) 0.018(3) 0.044(3) -0.002(2) -0.007(2) -0.004(2)
C22 0.023(3) 0.017(3) 0.035(3) 0.004(2) -0.007(2) -0.008(2)
C23 0.026(3) 0.028(3) 0.038(3) 0.005(2) 0.003(2) -0.002(2)
C24 0.059(4) 0.046(3) 0.036(3) -0.003(3) 0.009(3) -0.005(3)
C25 0.068(4) 0.045(4) 0.044(3) -0.008(3) -0.002(3) -0.021(3)
C26 0.046(3) 0.027(3) 0.053(4) -0.007(3) -0.006(3) -0.010(3)
C27 0.027(3) 0.030(3) 0.055(3) 0.001(2) 0.010(2) 0.005(2)
C28 0.031(3) 0.040(3) 0.098(5) -0.004(3) 0.014(3) 0.003(3)
C29 0.048(4) 0.023(3) 0.110(5) -0.003(3) 0.022(3) 0.002(3)
C30 0.103(6) 0.069(5) 0.073(4) -0.024(4) 0.023(4) 0.014(4)
C151 0.132(7) 0.088(5) 0.048(4) -0.009(5) 0.010(4) 0.016(4)
C251 0.157(8) 0.097(6) 0.059(4) -0.050(6) 0.006(5) -0.036(4)
O1W 0.081(4) 0.058(3) 0.220(7) -0.002(3) 0.022(4) -0.010(4)

loop_
_atom_type_symbol
_atom_type_description
_atom_type_scat_dispersion_real
_atom_type_scat_dispersion_imag
_atom_type_scat_source
C C 0.0181 0.0091 'International Tables Vol C Tables 4.2.6.8 and 6.1.1.4'
H H 0.0000 0.0000 'International Tables Vol C Tables 4.2.6.8 and 6.1.1.4'
N N 0.0311 0.0180 'International Tables Vol C Tables 4.2.6.8 and 6.1.1.4'
O O 0.0492 0.0322 'International Tables Vol C Tables 4.2.6.8 and 6.1.1.4'

loop_
_geom_angle_atom_site_label_1
_geom_angle_atom_site_label_2
_geom_angle_atom_site_label_3
_geom_angle
C1 N1 C2 109.6(4)
C1 N1 C6 110.0(3)
C2 N1 C6 111.9(4)
C1 N2 C4 110.4(4)
C1 N2 C7 110.2(4)
C4 N2 C7 111.0(4)
C12 O1 H1 108(4)
C22 O2 H2 106(3)
C3 O3 H3 104(6)
C3 O3' H3' 109.5
N2 C1 N1 110.5(3)
N2 C1 H1A 109.6
N1 C1 H1A 109.6
N2 C1 H1B 109.6
N1 C1 H1B 109.6
H1A C1 H1B 108.1
N1 C2 C3 110.0(4)
N1 C2 H2A 109.7
C3 C2 H2A 109.7
N1 C2 H2B 109.7
C3 C2 H2B 109.7
H2A C2 H2B 108.2
O3' C3 C2 113.6(11)
O3 C3 C2 111.2(4)
O3' C3 C4 109.2(12)
O3 C3 C4 110.5(4)
C2 C3 C4 110.4(4)
O3 C3 H3A 108.2
C2 C3 H3A 108.2
C4 C3 H3A 108.2
O3' C3 H3B 107.8
C2 C3 H3B 107.8
C4 C3 H3B 107.8
N2 C4 C3 108.9(4)
N2 C4 H4A 109.9
C3 C4 H4A 109.9
N2 C4 H4B 109.9
C3 C4 H4B 109.9
H4A C4 H4B 108.3
N1 C6 C11 114.0(4)
N1 C6 H6A 108.8
C11 C6 H6A 108.8
N1 C6 H6B 108.8
C11 C6 H6B 108.8
H6A C6 H6B 107.7
N2 C7 C21 113.8(4)
N2 C7 H7A 108.8
C21 C7 H7A 108.8
N2 C7 H7B 108.8
C21 C7 H7B 108.8
H7A C7 H7B 107.7
C16 C11 C12 119.1(4)
C16 C11 C6 120.4(4)
C12 C11 C6 120.4(4)
O1 C12 C13 119.6(4)
O1 C12 C11 118.7(4)
C13 C12 C11 121.6(4)
C14 C13 C12 115.8(4)
C14 C13 C17 122.5(5)
C12 C13 C17 121.7(5)
C13 C14 C15 124.3(5)
C13 C14 H14 117.8
C15 C14 H14 117.8
C16 C15 C14 117.3(5)
C16 C15 C151 121.0(5)
C14 C15 C151 121.6(5)
C15 C16 C11 121.8(5)
C15 C16 H16 119.1
C11 C16 H16 119.1
C19 C17 C13 109.7(4)
C19 C17 C20 109.6(5)
C13 C17 C20 110.8(4)
C19 C17 C18 107.9(5)
C13 C17 C18 111.5(5)
C20 C17 C18 107.2(5)
C17 C18 H18A 109.5
C17 C18 H18B 109.5
H18A C18 H18B 109.5
C17 C18 H18C 109.5
H18A C18 H18C 109.5
H18B C18 H18C 109.5
C17 C19 H19A 109.5
C17 C19 H19B 109.5
H19A C19 H19B 109.5
C17 C19 H19C 109.5
H19A C19 H19C 109.5
H19B C19 H19C 109.5
C17 C20 H20A 109.5
C17 C20 H20B 109.5
H20A C20 H20B 109.5
C17 C20 H20C 109.5
H20A C20 H20C 109.5
H20B C20 H20C 109.5
C26 C21 C22 118.9(4)
C26 C21 C7 120.0(4)
C22 C21 C7 121.0(4)
O2 C22 C21 118.8(4)
O2 C22 C23 119.9(4)
C21 C22 C23 121.2(4)
C24 C23 C22 116.1(4)
C24 C23 C27 121.9(4)
C22 C23 C27 122.0(4)
C23 C24 C25 124.5(5)
C23 C24 H24 117.8
C25 C24 H24 117.8
C26 C25 C24 117.3(5)
C26 C25 C251 120.8(6)
C24 C25 C251 121.9(6)
C25 C26 C21 122.0(5)
C25 C26 H26 119.0
C21 C26 H26 119.0
C29 C27 C30 108.3(5)
C29 C27 C28 109.5(5)
C30 C27 C28 107.4(5)
C29 C27 C23 109.4(4)
C30 C27 C23 111.9(4)
C28 C27 C23 110.2(4)
C27 C28 H28A 109.5
C27 C28 H28B 109.5
H28A C28 H28B 109.5
C27 C28 H28C 109.5
H28A C28 H28C 109.5
H28B C28 H28C 109.5
C27 C29 H29A 109.5
C27 C29 H29B 109.5
H29A C29 H29B 109.5
C27 C29 H29C 109.5
H29A C29 H29C 109.5
H29B C29 H29C 109.5
C27 C30 H30A 109.5
C27 C30 H30B 109.5
H30A C30 H30B 109.5
C27 C30 H30C 109.5
H30A C30 H30C 109.5
H30B C30 H30C 109.5
C15 C151 H15A 109.5
C15 C151 H15B 109.5
H15A C151 H15B 109.5
C15 C151 H15C 109.5
H15A C151 H15C 109.5
H15B C151 H15C 109.5
C25 C251 H25A 109.5
C25 C251 H25B 109.5
H25A C251 H25B 109.5
C25 C251 H25C 109.5
H25A C251 H25C 109.5
H25B C251 H25C 109.5
H1WA O1W H1WB 90.3

loop_
_geom_bond_atom_site_label_1
_geom_bond_atom_site_label_2
_geom_bond_distance
N1 C1 1.456(6)
N1 C2 1.462(6)
N1 C6 1.469(6)
N2 C1 1.448(6)
N2 C4 1.460(6)
N2 C7 1.485(6)
O1 C12 1.376(6)
O1 H1 0.95(7)
O2 C22 1.374(5)
O2 H2 0.96(6)
O3 C3 1.415(6)
O3 H3 0.76(9)
O3' C3 1.38(2)
O3' H3' 0.8400
C1 H1A 0.9900
C1 H1B 0.9900
C2 C3 1.510(7)
C2 H2A 0.9900
C2 H2B 0.9900
C3 C4 1.528(7)
C3 H3A 1.0000
C3 H3B 1.0000
C4 H4A 0.9900
C4 H4B 0.9900
C6 C11 1.494(7)
C6 H6A 0.9900
C6 H6B 0.9900
C7 C21 1.493(7)
C7 H7A 0.9900
C7 H7B 0.9900
C11 C16 1.378(7)
C11 C12 1.406(6)
C12 C13 1.400(7)
C13 C14 1.388(7)
C13 C17 1.530(7)
C14 C15 1.397(8)
C14 H14 0.9500
C15 C16 1.374(7)
C15 C151 1.502(8)
C16 H16 0.9500
C17 C19 1.528(8)
C17 C20 1.535(8)
C17 C18 1.536(8)
C18 H18A 0.9800
C18 H18B 0.9800
C18 H18C 0.9800
C19 H19A 0.9800
C19 H19B 0.9800
C19 H19C 0.9800
C20 H20A 0.9800
C20 H20B 0.9800
C20 H20C 0.9800
C21 C26 1.375(7)
C21 C22 1.405(6)
C22 C23 1.407(6)
C23 C24 1.374(7)
C23 C27 1.542(7)
C24 C25 1.390(8)
C24 H24 0.9500
C25 C26 1.372(8)
C25 C251 1.507(8)
C26 H26 0.9500
C27 C29 1.519(7)
C27 C30 1.529(8)
C27 C28 1.536(7)
C28 H28A 0.9800
C28 H28B 0.9800
C28 H28C 0.9800
C29 H29A 0.9800
C29 H29B 0.9800
C29 H29C 0.9800
C30 H30A 0.9800
C30 H30B 0.9800
C30 H30C 0.9800
C151 H15A 0.9800
C151 H15B 0.9800
C151 H15C 0.9800
C251 H25A 0.9800
C251 H25B 0.9800
C251 H25C 0.9800
O1W H1WA 0.9381
O1W H1WB 0.8447

loop_
_geom_hbond_atom_site_label_D
_geom_hbond_atom_site_label_H
_geom_hbond_atom_site_label_A
_geom_hbond_site_symmetry_A
_geom_hbond_distance_DH
_geom_hbond_distance_HA
_geom_hbond_distance_DA
_geom_hbond_angle_DHA
O1 H1 N1 . 0.95(7) 1.84(7) 2.696(5) 148(5)
O2 H2 N2 . 0.96(6) 1.81(6) 2.702(5) 152(5)
O3 H3 O1W 1_565 0.76(9) 2.12(9) 2.882(8) 177(9)
O1W H1WA O3 2_545 0.94 1.98 2.873(8) 158
O1W H1WA O3' 2_545 0.94 2.19 2.80(2) 122
O1W H1WB O2 . 0.84 2.64 3.057(7) 111.9

loop_
_geom_torsion_atom_site_label_1
_geom_torsion_atom_site_label_2
_geom_torsion_atom_site_label_3
_geom_torsion_atom_site_label_4
_geom_torsion
C4 N2 C1 N1 -63.3(5)
C7 N2 C1 N1 173.7(4)
C2 N1 C1 N2 62.5(5)
C6 N1 C1 N2 -174.0(4)
C1 N1 C2 C3 -58.2(5)
C6 N1 C2 C3 179.4(4)
N1 C2 C3 O3' -68.0(13)
N1 C2 C3 O3 178.0(4)
N1 C2 C3 C4 55.0(5)
C1 N2 C4 C3 58.5(5)
C7 N2 C4 C3 -179.0(4)
O3' C3 C4 N2 70.9(11)
O3 C3 C4 N2 -178.0(4)
C2 C3 C4 N2 -54.7(5)
C1 N1 C6 C11 169.1(4)
C2 N1 C6 C11 -68.8(5)
C1 N2 C7 C21 -169.3(4)
C4 N2 C7 C21 68.0(5)
N1 C6 C11 C16 137.4(5)
N1 C6 C11 C12 -45.3(6)
C16 C11 C12 O1 -179.0(4)
C6 C11 C12 O1 3.6(6)
C16 C11 C12 C13 3.0(7)
C6 C11 C12 C13 -174.3(4)
O1 C12 C13 C14 -179.7(4)
C11 C12 C13 C14 -1.8(7)
O1 C12 C13 C17 -0.9(7)
C11 C12 C13 C17 177.0(4)
C12 C13 C14 C15 -0.3(8)
C17 C13 C14 C15 -179.1(5)
C13 C14 C15 C16 1.1(8)
C13 C14 C15 C151 -176.6(6)
C14 C15 C16 C11 0.2(8)
C151 C15 C16 C11 177.9(6)
C12 C11 C16 C15 -2.2(7)
C6 C11 C16 C15 175.2(5)
C14 C13 C17 C19 118.1(6)
C12 C13 C17 C19 -60.6(6)
C14 C13 C17 C20 -120.7(6)
C12 C13 C17 C20 60.6(6)
C14 C13 C17 C18 -1.4(7)
C12 C13 C17 C18 179.9(5)
N2 C7 C21 C26 -139.0(4)
N2 C7 C21 C22 44.8(6)
C26 C21 C22 O2 179.0(4)
C7 C21 C22 O2 -4.8(6)
C26 C21 C22 C23 -1.5(6)
C7 C21 C22 C23 174.7(4)
O2 C22 C23 C24 179.6(4)
C21 C22 C23 C24 0.1(6)
O2 C22 C23 C27 1.5(6)
C21 C22 C23 C27 -178.0(4)
C22 C23 C24 C25 0.8(8)
C27 C23 C24 C25 178.9(5)
C23 C24 C25 C26 -0.2(9)
C23 C24 C25 C251 179.2(6)
C24 C25 C26 C21 -1.3(8)
C251 C25 C26 C21 179.3(6)
C22 C21 C26 C25 2.2(7)
C7 C21 C26 C25 -174.1(5)
C24 C23 C27 C29 -117.7(5)
C22 C23 C27 C29 60.2(6)
C24 C23 C27 C30 2.3(7)
C22 C23 C27 C30 -179.7(5)
C24 C23 C27 C28 121.8(5)
C22 C23 C27 C28 -60.2(6)
